data_1547024
loop_
_publ_author_name
'Fan, Shiming'
'Liu, Shouxin'
'Zhu, Sufang'
'Feng, Juan'
'Zhang, Zhiwei'
'Huang, Jing'

_publ_section_title
;
 Temperature-Dependent Enantio- and Diastereodivergent Synthesis of Amino
 Acids with One or Multiple Chiral Centers.
;
_journal_issue 17
_journal_name_full 'Organic letters'
_journal_page_first 4660
_journal_page_last 4663
_journal_paper_doi 10.1021/acs.orglett.7b02296
_journal_volume 19
_journal_year 2017
_chemical_absolute_configuration ad
_chemical_formula_moiety 'C16 H25 N O3'
_chemical_formula_sum 'C16 H25 N O3'
_chemical_formula_weight 279.37
_space_group_crystal_system triclinic
_space_group_IT_number 1
_space_group_name_Hall 'P 1'
_space_group_name_H-M_alt 'P 1'
_symmetry_space_group_name_Hall 'P 1'
_symmetry_space_group_name_H-M 'P 1'
_atom_sites_solution_hydrogens geom
_atom_sites_solution_primary direct
_audit_creation_date 2017-04-10
_audit_creation_method
;
Olex2 1.2
(compiled 2017.03.28 svn.r3405 for OlexSys, GUI svn.r5335)
;
_cell_angle_alpha 99.194(3)
_cell_angle_beta 98.907(3)
_cell_angle_gamma 102.923(2)
_cell_formula_units_Z 4
_cell_length_a 10.9576(3)
_cell_length_b 10.9859(3)
_cell_length_c 13.5339(5)
_cell_measurement_reflns_used 11611
_cell_measurement_temperature 99.99(10)
_cell_measurement_theta_max 73.4370
_cell_measurement_theta_min 4.2100
_cell_volume 1536.48(9)
_computing_cell_refinement 'CrysAlisPro 1.171.38.43f (Rigaku OD, 2015)'
_computing_data_collection 'CrysAlisPro 1.171.38.43f (Rigaku OD, 2015)'
_computing_data_reduction 'CrysAlisPro 1.171.38.43f (Rigaku OD, 2015)'
_computing_molecular_graphics 'Olex2 (Dolomanov et al., 2009)'
_computing_publication_material 'Olex2 (Dolomanov et al., 2009)'
_computing_structure_refinement 'ShelXL (Sheldrick, 2015)'
_computing_structure_solution 'ShelXS (Sheldrick, 2008)'
_diffrn_ambient_environment N~2~
_diffrn_ambient_temperature 99.99(10)
_diffrn_detector 'CCD plate'
_diffrn_detector_area_resol_mean 5.2684
_diffrn_detector_type AtlasS2
_diffrn_measured_fraction_theta_full 0.983
_diffrn_measured_fraction_theta_max 0.958
_diffrn_measurement_details
;
List of Runs (angles in degrees, time in seconds):

  # Type    Start    End  Width  t~exp~   \w     \q     \k     \f   Frames
--------------------------------------------------------------------------
  1  \w    -96.00  -2.00   1.00    1.00    --  -40.73 125.00 -90.00   94
  2  \w   -115.00 -16.00   1.00    1.00    --  -40.73 -37.00  30.00   99
  3  \w   -115.00 -16.00   1.00    1.00    --  -40.73 -37.00 120.00   99
  4  \w    -65.00  34.00   1.00    1.00    --  -40.73  37.00  90.00   99
  5  \w      1.00  82.00   1.00    1.00    --   40.73 -99.00 -90.00   81
  6  \w     16.00 115.00   1.00    1.00    --   40.73  37.00-150.00   99
  7  \w     34.00 133.00   1.00    1.00    --  106.95 -45.00   0.00   99
  8  \w     34.00 133.00   1.00    1.00    --  106.95 -45.00 150.00   99
  9  \w     79.00 178.00   1.00    1.00    --  106.95  30.00 150.00   99
 10  \w     94.00 178.00   1.00    1.00    --  106.95 125.00 150.00   84
 11  \w     34.00 121.00   1.00    1.00    --  106.95-125.00 120.00   87
 12  \w     24.00 109.00   1.00    1.00    --  106.95 -94.00-180.00   85
 13  \w     81.00 178.00   1.00    1.00    --  106.95  45.00 -30.00   97
 14  \w     24.00 109.00   1.00    1.00    --  106.95 -94.00 -90.00   85
 15  \w     81.00 178.00   1.00    1.00    --  106.95  45.00-180.00   97
 16  \w     94.00 178.00   1.00    1.00    --  106.95 125.00  60.00   84
 17  \w     29.00 114.00   1.00    1.00    --  106.95-106.00 -25.00   85
 18  \w     94.00 178.00   1.00    1.00    --  106.95 125.00-150.00   84
 19  \w     94.00 178.00   1.00    1.00    --  106.95 125.00 -90.00   84
;
_diffrn_measurement_device 'four-circle diffractometer'
_diffrn_measurement_device_type 'SuperNova, Dual, Cu at zero, AtlasS2'
_diffrn_measurement_method '\w scans'
_diffrn_orient_matrix_type 'CrysAlisPro convention (1999,Acta A55,543-557)'
_diffrn_orient_matrix_UB_11 -0.0427561000
_diffrn_orient_matrix_UB_12 0.1144621000
_diffrn_orient_matrix_UB_13 -0.0326772000
_diffrn_orient_matrix_UB_21 -0.0443199000
_diffrn_orient_matrix_UB_22 0.0289567000
_diffrn_orient_matrix_UB_23 0.1018533000
_diffrn_orient_matrix_UB_31 0.1336563000
_diffrn_orient_matrix_UB_32 0.0874103000
_diffrn_orient_matrix_UB_33 0.0489673000
_diffrn_radiation_monochromator mirror
_diffrn_radiation_probe x-ray
_diffrn_radiation_type CuK\a
_diffrn_radiation_wavelength 1.54184
_diffrn_reflns_av_R_equivalents 0.0295
_diffrn_reflns_av_unetI/netI 0.0276
_diffrn_reflns_Laue_measured_fraction_full 0.983
_diffrn_reflns_Laue_measured_fraction_max 0.958
_diffrn_reflns_limit_h_max 13
_diffrn_reflns_limit_h_min -11
_diffrn_reflns_limit_k_max 13
_diffrn_reflns_limit_k_min -12
_diffrn_reflns_limit_l_max 16
_diffrn_reflns_limit_l_min -16
_diffrn_reflns_number 15219
_diffrn_reflns_point_group_measured_fraction_full 0.660
_diffrn_reflns_point_group_measured_fraction_max 0.637
_diffrn_reflns_theta_full 67.684
_diffrn_reflns_theta_max 73.575
_diffrn_reflns_theta_min 4.216
_diffrn_source 'micro-focus sealed X-ray tube'
_diffrn_source_type 'SuperNova (Cu) X-ray Source'
_exptl_absorpt_coefficient_mu 0.661
_exptl_absorpt_correction_T_max 1.00000
_exptl_absorpt_correction_T_min 0.79546
_exptl_absorpt_correction_type multi-scan
_exptl_absorpt_process_details
;
CrysAlisPro 1.171.38.43f (Rigaku Oxford Diffraction, 2015)
Empirical absorption correction using spherical harmonics,
 implemented in SCALE3 ABSPACK scaling algorithm.
;
_exptl_crystal_colour colorless
_exptl_crystal_density_diffrn 1.208
_exptl_crystal_description block
_exptl_crystal_F_000 608
_exptl_crystal_size_max 0.22
_exptl_crystal_size_mid 0.17
_exptl_crystal_size_min 0.14
_refine_diff_density_max 1.077
_refine_diff_density_min -0.294
_refine_diff_density_rms 0.088
_refine_ls_abs_structure_details
;
 Flack x determined using 1870 quotients [(I+)-(I-)]/[(I+)+(I-)]
 (Parsons, Flack and Wagner, Acta Cryst. B69 (2013) 249-259).
;
_refine_ls_abs_structure_Flack 0.14(13)
_refine_ls_extinction_method none
_refine_ls_goodness_of_fit_ref 1.060
_refine_ls_hydrogen_treatment constr
_refine_ls_matrix_type full
_refine_ls_number_parameters 745
_refine_ls_number_reflns 7909
_refine_ls_number_restraints 3
_refine_ls_restrained_S_all 1.059
_refine_ls_R_factor_all 0.0690
_refine_ls_R_factor_gt 0.0683
_refine_ls_shift/su_max 0.000
_refine_ls_shift/su_mean 0.000
_refine_ls_structure_factor_coef Fsqd
_refine_ls_weighting_details 'w=1/[\s^2^(Fo^2^)+(0.1340P)^2^+0.5907P] where P=(Fo^2^+2Fc^2^)/3'
_refine_ls_weighting_scheme calc
_refine_ls_wR_factor_gt 0.1722
_refine_ls_wR_factor_ref 0.1736
_reflns_Friedel_coverage 0.330
_reflns_Friedel_fraction_full 0.337
_reflns_Friedel_fraction_max 0.316
_reflns_number_gt 7804
_reflns_number_total 7909
_reflns_threshold_expression 'I > 2\s(I)'
_cod_data_source_file xia-40_2.cif
_cod_data_source_block xia-40_2
_cod_original_cell_volume 1536.48(8)
_cod_database_code 1547024
_shelx_shelxl_version_number 2016/6
_shelx_space_group_comment
;
The symmetry employed for this shelxl refinement is uniquely defined
by the following loop, which should always be used as a source of
symmetry information in preference to the above space-group names.
They are only intended as comments.
;
_shelx_estimated_absorpt_t_max 0.913
_shelx_estimated_absorpt_t_min 0.868
_reflns_odcompleteness_completeness 98.40
_reflns_odcompleteness_iscentric 1
_reflns_odcompleteness_theta 66.97
_olex2_refinement_description
;
1. Fixed Uiso
 At 1.2 times of:
  All C(H) groups, All C(H,H) groups
 At 1.5 times of:
  All C(H,H,H) groups, All O(H) groups
2.a Ternary CH refined with riding coordinates:
 C00N(H00N), C14(H14), C00Q(H00Q), C13(H13), C00V(H00V), C00W(H00W), C6(H6),
 C00Z(H00Z), C2(H2), C012(H012), C015(H015), C018(H018), C019(H019), C01A(H01),
 C01E(H0AA), C01G(H1AA), C12(H12), C01J(H01M), C01K(H2AA), C01N(H01N)
2.b Secondary CH2 refined with riding coordinates:
 C4(H4A,H4B), C00T(H00D,H00E), C00U(H00I,H00J), C00X(H00F,H00G), C3(H3A,H3B),
 C01O(H4AA,HD), C01R(H01O,H01P), C024(H02D,H02E)
2.c Idealised Me refined as rotating group:
 C00J(H00A,H00B,H00C), C10(H10A,H10B,H10C), C013(H01Z,H,HA), C017(H01J,H01K,
 H01L), C01C(H01A,H01B,H01C), C01I(H01D,H01E,H01F), C01L(H3AA,HB,HC), C8(H8A,
 H8B,H8C), C9(H9A,H9B,H9C), C01Q(H5AA,HE,HF), C01U(H01Q,H01R,H01S), C01X(H01T,
 H01U,H01V), C01Y(H01G,H01H,H01I), C01Z(H01W,H01X,H01Y), C15(H15A,H15B,H15C),
 C022(H02A,H02B,H02C), C025(H02I,H02J,H02K), C026(H02L,H02M,H02N), C16(H16A,
 H16B,H16C), C028(H02F,H02G,H02H)
2.d Idealised tetrahedral OH refined as rotating group:
 O006(H006), O008(H008), O3(H3), O00B(H00H)
;
_olex2_date_sample_data_collection 2017-04-10
_olex2_submission_special_instructions 'No special instructions were received'
_oxdiff_exptl_absorpt_empirical_details
;
Empirical correction (ABSPACK) includes:
- Absorption correction using spherical harmonics
- Frame scaling
;
_oxdiff_exptl_absorpt_empirical_full_max 2.308
_oxdiff_exptl_absorpt_empirical_full_min 0.687

loop_
_space_group_symop_operation_xyz
'x, y, z'

loop_
_atom_site_label
_atom_site_type_symbol
_atom_site_fract_x
_atom_site_fract_y
_atom_site_fract_z
_atom_site_U_iso_or_equiv
_atom_site_adp_type
_atom_site_occupancy
_atom_site_site_symmetry_order
_atom_site_calc_flag
_atom_site_refinement_flags_posn
O001 O 0.2368(3) 0.9426(3) 0.2480(2) 0.0255(6) Uani 1 1 d .
O1 O 0.7430(3) 0.4872(2) 0.35971(19) 0.0184(5) Uani 1 1 d .
O2 O 0.7142(3) 0.4371(3) 0.1913(2) 0.0243(6) Uani 1 1 d .
O004 O 0.2023(3) 0.8865(2) 0.0793(2) 0.0184(5) Uani 1 1 d .
O005 O 0.6506(3) 0.4403(3) 0.87518(19) 0.0197(5) Uani 1 1 d .
O006 O 0.3943(3) 0.7825(3) 0.3275(2) 0.0222(6) Uani 1 1 d .
H006 H 0.449820 0.743322 0.328259 0.033 Uiso 1 1 calc GR
O007 O 0.3992(3) 0.0444(3) 0.5680(2) 0.0212(6) Uani 1 1 d .
O008 O 0.7007(3) 0.8313(3) 1.0059(3) 0.0310(7) Uani 1 1 d .
H008 H 0.657055 0.806238 0.948098 0.047 Uiso 1 1 calc GR
O3 O 0.5141(3) 0.5541(3) 0.1123(2) 0.0209(5) Uani 1 1 d .
H3 H 0.475477 0.609970 0.112156 0.031 Uiso 1 1 calc GR
O00A O 0.6126(3) 0.6226(3) 0.8485(2) 0.0287(6) Uani 1 1 d .
O00B O 0.7254(3) 0.0237(3) 0.4361(3) 0.0333(7) Uani 1 1 d .
H00H H 0.702023 -0.010602 0.481846 0.050 Uiso 1 1 calc GR
O00C O 0.5942(3) 0.0168(3) 0.5932(2) 0.0334(7) Uani 1 1 d .
N00D N 0.3132(3) 0.6840(3) 0.1057(2) 0.0188(6) Uani 1 1 d .
N1 N 0.5259(3) 0.5827(3) 0.3352(2) 0.0178(6) Uani 1 1 d .
N00F N 0.4744(3) 0.2035(3) 0.4306(2) 0.0180(6) Uani 1 1 d .
N00G N 0.8825(3) 0.5832(3) 1.0068(3) 0.0197(6) Uani 1 1 d .
C1 C 0.5942(3) 0.5949(3) 0.4231(3) 0.0139(6) Uani 1 1 d .
C00I C 0.2813(3) 0.7079(3) 0.0171(3) 0.0163(7) Uani 1 1 d .
C00J C 0.1450(4) 0.9249(4) -0.1315(3) 0.0215(8) Uani 1 1 d .
H00A H 0.159623 0.940708 -0.197009 0.032 Uiso 1 1 calc GR
H00B H 0.186348 0.999916 -0.080027 0.032 Uiso 1 1 calc GR
H00C H 0.054841 0.903917 -0.132560 0.032 Uiso 1 1 calc GR
C00K C 0.2242(4) 0.8598(4) 0.1736(3) 0.0191(7) Uani 1 1 d .
C11 C 0.6683(4) 0.4614(3) 0.2654(3) 0.0174(7) Uani 1 1 d .
C10 C 0.8872(4) 0.5329(4) 0.5693(3) 0.0192(7) Uani 1 1 d .
H10A H 0.935815 0.579737 0.634906 0.029 Uiso 1 1 calc GR
H10B H 0.936002 0.550082 0.517722 0.029 Uiso 1 1 calc GR
H10C H 0.867829 0.443305 0.569488 0.029 Uiso 1 1 calc GR
C00N C 0.1748(4) 0.6992(4) 0.3503(3) 0.0200(7) Uani 1 1 d .
H00N H 0.151854 0.780906 0.354757 0.024 Uiso 1 1 calc R
C00O C 0.3652(4) 0.1875(3) 0.4547(3) 0.0173(7) Uani 1 1 d .
C14 C 0.4173(4) 0.3241(4) 0.0898(3) 0.0204(7) Uani 1 1 d .
H14 H 0.496676 0.298714 0.084650 0.024 Uiso 1 1 calc R
C00Q C 0.2742(4) 0.6976(4) 0.2825(3) 0.0187(7) Uani 1 1 d .
H00Q H 0.287466 0.611542 0.272621 0.022 Uiso 1 1 calc R
C4 C 0.6713(4) 0.5473(4) 0.6218(3) 0.0215(8) Uani 1 1 d .
H4A H 0.717677 0.572140 0.691989 0.026 Uiso 1 1 calc R
H4B H 0.626532 0.457748 0.608224 0.026 Uiso 1 1 calc R
C13 C 0.4507(4) 0.4567(4) 0.1587(3) 0.0180(7) Uani 1 1 d .
H13 H 0.369791 0.475603 0.169276 0.022 Uiso 1 1 calc R
C00T C 0.1384(4) 0.6842(4) -0.1831(3) 0.0254(8) Uani 1 1 d .
H00D H 0.129099 0.695448 -0.253314 0.030 Uiso 1 1 calc R
H00E H 0.055302 0.644609 -0.170645 0.030 Uiso 1 1 calc R
C00U C 0.0944(4) 0.1019(4) 0.4399(3) 0.0252(8) Uani 1 1 d .
H00I H 0.080122 0.019394 0.395498 0.030 Uiso 1 1 calc R
H00J H 0.013738 0.111920 0.456590 0.030 Uiso 1 1 calc R
C00V C 0.7182(4) 0.3823(4) 0.9498(3) 0.0211(8) Uani 1 1 d .
H00V H 0.675686 0.376868 1.008126 0.025 Uiso 1 1 calc R
C00W C 0.8978(4) 0.8413(4) 1.1140(3) 0.0218(8) Uani 1 1 d .
H00W H 0.972577 0.805928 1.117125 0.026 Uiso 1 1 calc R
C00X C 0.7748(4) 0.2008(4) 1.0036(3) 0.0241(8) Uani 1 1 d .
H00F H 0.717506 0.211319 1.050383 0.029 Uiso 1 1 calc R
H00G H 0.774592 0.111491 0.987336 0.029 Uiso 1 1 calc R
C6 C 0.6767(4) 0.5041(4) 0.4440(3) 0.0176(7) Uani 1 1 d .
H6 H 0.623981 0.422040 0.450255 0.021 Uiso 1 1 calc R
C00Z C 0.3411(4) 0.6935(4) -0.0746(3) 0.0214(8) Uani 1 1 d .
H00Z H 0.422845 0.670440 -0.064215 0.026 Uiso 1 1 calc R
C2 C 0.6252(4) 0.6980(4) 0.5163(3) 0.0201(7) Uani 1 1 d .
H2 H 0.595864 0.774277 0.507640 0.024 Uiso 1 1 calc R
C011 C 0.1995(4) 0.8134(4) -0.1076(3) 0.0213(8) Uani 1 1 d .
C012 C 0.6799(4) 0.1634(4) 0.3247(3) 0.0216(8) Uani 1 1 d .
H012 H 0.642373 0.235836 0.320414 0.026 Uiso 1 1 calc R
C013 C 0.1510(5) 0.0469(5) 0.6197(3) 0.0308(9) Uani 1 1 d .
H01Z H 0.077549 0.071889 0.637846 0.046 Uiso 1 1 calc GR
H H 0.218256 0.068206 0.678929 0.046 Uiso 1 1 calc GR
HA H 0.128736 -0.043461 0.593666 0.046 Uiso 1 1 calc GR
C014 C 0.8534(4) 0.4620(4) 0.9841(3) 0.0188(7) Uani 1 1 d .
C015 C 0.8087(4) 0.7784(4) 1.0132(3) 0.0212(8) Uani 1 1 d .
H015 H 0.853420 0.798280 0.958162 0.025 Uiso 1 1 calc R
C016 C 0.1956(4) 0.1162(4) 0.5385(3) 0.0241(8) Uani 1 1 d .
C017 C 0.6210(5) 0.1657(4) 0.8278(3) 0.0329(10) Uani 1 1 d .
H01J H 0.546298 0.158789 0.857513 0.049 Uiso 1 1 calc GR
H01K H 0.635230 0.082679 0.809517 0.049 Uiso 1 1 calc GR
H01L H 0.608746 0.201378 0.767782 0.049 Uiso 1 1 calc GR
C018 C 0.7680(4) 0.6328(4) 1.0013(3) 0.0187(7) Uani 1 1 d .
H018 H 0.728402 0.613840 1.059096 0.022 Uiso 1 1 calc R
C019 C 0.1799(4) 0.7784(3) -0.0048(3) 0.0188(7) Uani 1 1 d .
H019 H 0.094733 0.721764 -0.011980 0.023 Uiso 1 1 calc R
C01A C 0.2830(4) 0.2791(4) 0.4637(3) 0.0208(8) Uani 1 1 d .
H01 H 0.321971 0.366169 0.457135 0.025 Uiso 1 1 calc R
C01B C 0.6707(4) 0.5681(4) 0.9035(3) 0.0210(8) Uani 1 1 d .
C01C C 0.3862(4) 0.8371(4) -0.2066(3) 0.0262(8) Uani 1 1 d .
H01A H 0.474165 0.835410 -0.201109 0.039 Uiso 1 1 calc GR
H01B H 0.375489 0.915783 -0.224282 0.039 Uiso 1 1 calc GR
H01C H 0.333969 0.766879 -0.258607 0.039 Uiso 1 1 calc GR
C5 C 0.7628(4) 0.5737(4) 0.5467(3) 0.0184(7) Uani 1 1 d .
C01E C 0.5284(4) 0.0916(3) 0.4386(3) 0.0192(7) Uani 1 1 d .
H0AA H 0.480869 0.021415 0.381983 0.023 Uiso 1 1 calc R
C3 C 0.5772(4) 0.6309(4) 0.6006(3) 0.0244(8) Uani 1 1 d .
H3A H 0.490300 0.578776 0.576775 0.029 Uiso 1 1 calc R
H3B H 0.580670 0.692651 0.661437 0.029 Uiso 1 1 calc R
C01G C 0.6676(4) 0.1266(4) 0.4272(3) 0.0217(8) Uani 1 1 d .
H1AA H 0.714410 0.199748 0.481642 0.026 Uiso 1 1 calc R
C12 C 0.5290(4) 0.4649(3) 0.2636(3) 0.0171(7) Uani 1 1 d .
H12 H 0.488222 0.391438 0.290099 0.020 Uiso 1 1 calc R
C01I C 0.4332(4) 0.9375(4) -0.0229(3) 0.0223(8) Uani 1 1 d .
H01D H 0.416399 0.927489 0.043283 0.033 Uiso 1 1 calc GR
H01E H 0.417113 1.016064 -0.036792 0.033 Uiso 1 1 calc GR
H01F H 0.520807 0.938812 -0.024297 0.033 Uiso 1 1 calc GR
C01J C 0.9385(4) 0.3734(4) 0.9725(3) 0.0234(8) Uani 1 1 d .
H01M H 1.028697 0.413917 0.975774 0.028 Uiso 1 1 calc R
C01K C 0.3041(4) 0.0727(4) 0.4935(3) 0.0209(7) Uani 1 1 d .
H2AA H 0.268280 -0.000688 0.436832 0.025 Uiso 1 1 calc R
C01L C 0.8202(4) 0.2068(4) 0.3177(3) 0.0282(9) Uani 1 1 d .
H3AA H 0.862506 0.278731 0.371801 0.042 Uiso 1 1 calc GR
HB H 0.825954 0.230748 0.253029 0.042 Uiso 1 1 calc GR
HC H 0.860247 0.138391 0.323797 0.042 Uiso 1 1 calc GR
C8 C 0.8434(4) 0.7689(4) 0.4653(3) 0.0226(8) Uani 1 1 d .
H8A H 0.803316 0.718012 0.398889 0.034 Uiso 1 1 calc GR
H8B H 0.930572 0.764244 0.480876 0.034 Uiso 1 1 calc GR
H8C H 0.841176 0.855896 0.466209 0.034 Uiso 1 1 calc GR
C01N C 0.2292(3) 0.7220(3) 0.1755(3) 0.0176(7) Uani 1 1 d .
H01N H 0.142680 0.667243 0.148687 0.021 Uiso 1 1 calc R
C01O C 0.1548(4) 0.2110(4) 0.3888(3) 0.0252(8) Uani 1 1 d .
H4AA H 0.100429 0.268843 0.381296 0.030 Uiso 1 1 calc R
HD H 0.169357 0.177237 0.322134 0.030 Uiso 1 1 calc R
C9 C 0.8340(5) 0.8076(4) 0.6489(3) 0.0282(9) Uani 1 1 d .
H9A H 0.823779 0.891670 0.646660 0.042 Uiso 1 1 calc GR
H9B H 0.923383 0.810760 0.663991 0.042 Uiso 1 1 calc GR
H9C H 0.793687 0.775846 0.701092 0.042 Uiso 1 1 calc GR
C01Q C 0.3634(4) 0.3117(4) 0.6578(3) 0.0261(8) Uani 1 1 d .
H5AA H 0.339218 0.286968 0.718400 0.039 Uiso 1 1 calc GR
HE H 0.391777 0.402903 0.669251 0.039 Uiso 1 1 calc GR
HF H 0.431271 0.274956 0.641535 0.039 Uiso 1 1 calc GR
C01R C 0.9110(4) 0.2848(4) 1.0495(3) 0.0269(9) Uani 1 1 d .
H01O H 0.971956 0.233168 1.055062 0.032 Uiso 1 1 calc R
H01P H 0.914784 0.334131 1.116586 0.032 Uiso 1 1 calc R
C01S C 0.5129(4) 0.0479(4) 0.5392(3) 0.0229(8) Uani 1 1 d .
C01T C 0.3460(4) 0.8260(4) -0.1040(3) 0.0206(8) Uani 1 1 d .
C01U C 0.8375(5) 0.8153(4) 1.2065(3) 0.0314(9) Uani 1 1 d .
H01Q H 0.757079 0.837467 1.200049 0.047 Uiso 1 1 calc GR
H01R H 0.893650 0.865807 1.268086 0.047 Uiso 1 1 calc GR
H01S H 0.824104 0.726599 1.209056 0.047 Uiso 1 1 calc GR
C01V C 0.2492(4) 0.2645(4) 0.5698(3) 0.0235(8) Uani 1 1 d .
C01W C 0.7354(4) 0.2513(4) 0.9041(3) 0.0237(8) Uani 1 1 d .
C01X C 0.8649(5) 0.3527(4) 0.7785(3) 0.0295(9) Uani 1 1 d .
H01T H 0.838953 0.430079 0.795118 0.044 Uiso 1 1 calc GR
H01U H 0.806228 0.297794 0.719920 0.044 Uiso 1 1 calc GR
H01V H 0.949144 0.372320 0.763640 0.044 Uiso 1 1 calc GR
C01Y C 0.2325(5) 0.6872(5) 0.4585(3) 0.0331(10) Uani 1 1 d .
H01G H 0.250702 0.605291 0.455764 0.050 Uiso 1 1 calc GR
H01H H 0.172768 0.695582 0.502418 0.050 Uiso 1 1 calc GR
H01I H 0.310110 0.753059 0.484606 0.050 Uiso 1 1 calc GR
C01Z C 0.9445(4) 0.9851(4) 1.1208(4) 0.0283(9) Uani 1 1 d .
H01W H 0.984994 1.000343 1.064281 0.042 Uiso 1 1 calc GR
H01X H 1.004766 1.022692 1.183635 0.042 Uiso 1 1 calc GR
H01Y H 0.873185 1.022519 1.118668 0.042 Uiso 1 1 calc GR
C020 C 0.8655(4) 0.2856(4) 0.8689(3) 0.0258(9) Uani 1 1 d .
C15 C 0.3501(5) 0.3275(4) -0.0176(3) 0.0311(9) Uani 1 1 d .
H15A H 0.268609 0.344954 -0.014539 0.047 Uiso 1 1 calc GR
H15B H 0.337977 0.246475 -0.061990 0.047 Uiso 1 1 calc GR
H15C H 0.401662 0.393064 -0.043529 0.047 Uiso 1 1 calc GR
C022 C 0.0545(4) 0.5921(4) 0.3070(3) 0.0300(9) Uani 1 1 d .
H02A H 0.014854 0.603834 0.242056 0.045 Uiso 1 1 calc GR
H02B H -0.003812 0.593047 0.353145 0.045 Uiso 1 1 calc GR
H02C H 0.076377 0.511686 0.298583 0.045 Uiso 1 1 calc GR
C7 C 0.7721(4) 0.7187(4) 0.5451(3) 0.0210(8) Uani 1 1 d .
C024 C 0.2354(5) 0.6029(4) -0.1602(3) 0.0296(9) Uani 1 1 d .
H02D H 0.195677 0.527059 -0.137384 0.035 Uiso 1 1 calc R
H02E H 0.269378 0.577775 -0.220134 0.035 Uiso 1 1 calc R
C025 C 0.6074(5) 0.0554(5) 0.2340(3) 0.0325(9) Uani 1 1 d .
H02I H 0.635868 -0.020082 0.240248 0.049 Uiso 1 1 calc GR
H02J H 0.623607 0.080364 0.171484 0.049 Uiso 1 1 calc GR
H02K H 0.517517 0.038396 0.233606 0.049 Uiso 1 1 calc GR
C026 C 0.1483(5) 0.3352(5) 0.5968(4) 0.0346(10) Uani 1 1 d .
H02L H 0.072453 0.304547 0.544495 0.052 Uiso 1 1 calc GR
H02M H 0.181541 0.424984 0.601707 0.052 Uiso 1 1 calc GR
H02N H 0.128082 0.319962 0.661007 0.052 Uiso 1 1 calc GR
C16 C 0.3322(4) 0.2257(4) 0.1334(3) 0.0282(9) Uani 1 1 d .
H16A H 0.377364 0.217908 0.197840 0.042 Uiso 1 1 calc GR
H16B H 0.309028 0.144795 0.086901 0.042 Uiso 1 1 calc GR
H16C H 0.256381 0.252234 0.143078 0.042 Uiso 1 1 calc GR
C028 C 0.9186(6) 0.1684(5) 0.8396(4) 0.0393(12) Uani 1 1 d .
H02F H 1.001700 0.196110 0.824070 0.059 Uiso 1 1 calc GR
H02G H 0.862179 0.111472 0.780822 0.059 Uiso 1 1 calc GR
H02H H 0.924801 0.125055 0.895636 0.059 Uiso 1 1 calc GR

loop_
_atom_site_aniso_label
_atom_site_aniso_U_11
_atom_site_aniso_U_22
_atom_site_aniso_U_33
_atom_site_aniso_U_23
_atom_site_aniso_U_13
_atom_site_aniso_U_12
O001 0.0333(16) 0.0176(13) 0.0281(14) 0.0047(11) 0.0065(12) 0.0109(12)
O1 0.0204(13) 0.0185(13) 0.0180(12) 0.0038(10) 0.0044(10) 0.0082(10)
O2 0.0241(14) 0.0279(15) 0.0239(13) 0.0044(11) 0.0069(11) 0.0120(12)
O004 0.0230(13) 0.0163(12) 0.0186(12) 0.0046(10) 0.0049(10) 0.0089(10)
O005 0.0213(13) 0.0212(13) 0.0161(12) 0.0033(10) 0.0023(10) 0.0060(11)
O006 0.0204(14) 0.0179(13) 0.0286(14) 0.0058(11) 0.0018(11) 0.0068(11)
O007 0.0289(15) 0.0197(13) 0.0176(12) 0.0078(10) 0.0059(11) 0.0078(11)
O008 0.0306(17) 0.0242(15) 0.0399(17) 0.0038(13) 0.0000(13) 0.0167(13)
O3 0.0234(14) 0.0194(13) 0.0227(12) 0.0093(10) 0.0055(11) 0.0068(11)
O00A 0.0332(16) 0.0333(17) 0.0239(14) 0.0068(12) 0.0040(12) 0.0179(13)
O00B 0.0352(17) 0.0340(17) 0.0450(18) 0.0209(14) 0.0138(14) 0.0250(14)
O00C 0.0435(19) 0.0357(17) 0.0296(15) 0.0134(13) 0.0076(14) 0.0228(15)
N00D 0.0193(15) 0.0153(15) 0.0235(15) 0.0034(11) 0.0078(12) 0.0057(12)
N1 0.0192(15) 0.0141(15) 0.0211(15) 0.0029(11) 0.0054(12) 0.0058(12)
N00F 0.0191(15) 0.0130(14) 0.0235(15) 0.0048(11) 0.0048(12) 0.0062(12)
N00G 0.0197(16) 0.0158(15) 0.0273(16) 0.0068(12) 0.0079(13) 0.0077(12)
C1 0.0147(16) 0.0100(16) 0.0168(15) 0.0017(12) 0.0045(13) 0.0026(13)
C00I 0.0146(16) 0.0116(16) 0.0223(17) 0.0027(13) 0.0045(13) 0.0027(13)
C00J 0.0214(19) 0.029(2) 0.0167(16) 0.0107(15) 0.0023(14) 0.0089(16)
C00K 0.0203(18) 0.0182(18) 0.0183(17) 0.0040(14) 0.0030(14) 0.0041(14)
C11 0.0217(18) 0.0135(17) 0.0176(17) 0.0040(13) 0.0034(14) 0.0056(14)
C10 0.0212(19) 0.0195(18) 0.0164(16) 0.0052(13) -0.0015(14) 0.0067(15)
C00N 0.0213(18) 0.0198(18) 0.0214(17) 0.0088(14) 0.0045(14) 0.0068(15)
C00O 0.0208(18) 0.0169(18) 0.0136(15) 0.0022(13) 0.0027(13) 0.0050(14)
C14 0.0224(19) 0.0140(17) 0.0215(18) 0.0023(13) -0.0003(14) 0.0021(14)
C00Q 0.0202(18) 0.0136(16) 0.0250(18) 0.0062(13) 0.0077(14) 0.0060(14)
C4 0.026(2) 0.0235(19) 0.0189(17) 0.0080(14) 0.0086(15) 0.0084(16)
C13 0.0183(17) 0.0150(17) 0.0202(17) 0.0024(13) 0.0034(14) 0.0046(14)
C00T 0.027(2) 0.024(2) 0.0176(17) -0.0001(14) -0.0003(15) -0.0023(16)
C00U 0.0198(18) 0.026(2) 0.028(2) 0.0055(16) 0.0053(16) 0.0016(16)
C00V 0.0234(19) 0.0200(19) 0.0209(17) 0.0071(14) 0.0063(15) 0.0042(15)
C00W 0.0224(19) 0.0145(18) 0.0292(19) 0.0074(14) 0.0026(16) 0.0058(15)
C00X 0.031(2) 0.0139(18) 0.0250(18) 0.0080(14) 0.0037(16) 0.0000(15)
C6 0.0167(17) 0.0170(17) 0.0208(17) 0.0060(14) 0.0047(14) 0.0051(14)
C00Z 0.027(2) 0.0177(18) 0.0222(18) 0.0041(14) 0.0102(16) 0.0065(15)
C2 0.0251(19) 0.0141(17) 0.0203(17) 0.0010(14) 0.0035(14) 0.0060(15)
C011 0.0210(19) 0.0204(19) 0.0204(18) 0.0070(14) 0.0017(14) 0.0007(15)
C012 0.0172(18) 0.023(2) 0.028(2) 0.0133(15) 0.0042(15) 0.0070(15)
C013 0.033(2) 0.035(2) 0.0251(19) 0.0125(17) 0.0112(18) 0.0022(19)
C014 0.0228(19) 0.0190(19) 0.0179(16) 0.0058(13) 0.0083(14) 0.0074(15)
C015 0.0226(19) 0.0156(18) 0.0285(19) 0.0071(15) 0.0055(15) 0.0087(15)
C016 0.0219(19) 0.024(2) 0.0280(19) 0.0071(15) 0.0114(16) 0.0038(15)
C017 0.041(3) 0.019(2) 0.027(2) 0.0008(16) -0.0048(19) -0.0046(18)
C018 0.0200(18) 0.0189(19) 0.0208(17) 0.0059(14) 0.0071(14) 0.0086(15)
C019 0.0213(18) 0.0141(17) 0.0196(17) 0.0031(13) 0.0022(14) 0.0032(14)
C01A 0.0235(19) 0.0159(18) 0.0231(18) 0.0048(14) 0.0070(15) 0.0027(15)
C01B 0.0224(19) 0.023(2) 0.0206(17) 0.0049(14) 0.0068(15) 0.0091(15)
C01C 0.027(2) 0.028(2) 0.026(2) 0.0060(16) 0.0120(16) 0.0048(16)
C5 0.0186(18) 0.0174(18) 0.0203(17) 0.0059(14) 0.0046(14) 0.0048(14)
C01E 0.026(2) 0.0132(17) 0.0207(17) 0.0053(13) 0.0044(14) 0.0079(15)
C3 0.023(2) 0.028(2) 0.0251(19) 0.0077(16) 0.0083(15) 0.0100(16)
C01G 0.0223(19) 0.0186(18) 0.0286(19) 0.0070(15) 0.0059(15) 0.0121(15)
C12 0.0196(18) 0.0119(16) 0.0213(17) 0.0034(13) 0.0062(14) 0.0057(13)
C01I 0.0215(19) 0.0196(19) 0.0234(18) 0.0030(14) 0.0058(15) 0.0008(15)
C01J 0.0230(19) 0.0190(19) 0.0293(19) 0.0049(15) 0.0067(16) 0.0065(16)
C01K 0.0233(19) 0.0184(18) 0.0208(17) 0.0049(14) 0.0055(15) 0.0037(15)
C01L 0.023(2) 0.030(2) 0.035(2) 0.0072(17) 0.0127(17) 0.0095(17)
C8 0.026(2) 0.0142(18) 0.0260(18) 0.0043(14) 0.0069(15) 0.0008(14)
C01N 0.0156(17) 0.0166(17) 0.0223(18) 0.0056(13) 0.0052(14) 0.0051(13)
C01O 0.0201(19) 0.029(2) 0.027(2) 0.0073(16) 0.0057(16) 0.0062(16)
C9 0.034(2) 0.022(2) 0.0218(19) -0.0030(15) 0.0003(17) 0.0037(17)
C01Q 0.031(2) 0.024(2) 0.0212(18) -0.0006(15) 0.0053(16) 0.0051(16)
C01R 0.037(2) 0.0167(19) 0.0272(19) 0.0076(15) 0.0031(17) 0.0076(17)
C01S 0.031(2) 0.0163(18) 0.0234(18) 0.0051(14) 0.0050(15) 0.0087(15)
C01T 0.0200(19) 0.0208(19) 0.0205(17) 0.0059(14) 0.0034(14) 0.0035(15)
C01U 0.045(3) 0.023(2) 0.0252(19) 0.0034(16) 0.0099(19) 0.0056(18)
C01V 0.0209(19) 0.026(2) 0.0229(19) 0.0057(15) 0.0051(15) 0.0045(16)
C01W 0.032(2) 0.0150(18) 0.0220(18) 0.0033(14) 0.0049(16) 0.0027(16)
C01X 0.045(3) 0.024(2) 0.027(2) 0.0080(16) 0.0210(19) 0.0120(18)
C01Y 0.038(2) 0.041(3) 0.026(2) 0.0150(18) 0.0093(18) 0.013(2)
C01Z 0.029(2) 0.015(2) 0.039(2) 0.0012(16) 0.0041(18) 0.0073(16)
C020 0.033(2) 0.0184(19) 0.028(2) 0.0079(16) 0.0081(17) 0.0071(16)
C15 0.036(2) 0.027(2) 0.023(2) 0.0013(16) -0.0036(17) 0.0033(18)
C022 0.028(2) 0.031(2) 0.028(2) 0.0069(16) 0.0084(17) 0.0008(18)
C7 0.0241(19) 0.0133(18) 0.0233(18) 0.0049(14) 0.0014(15) 0.0012(14)
C024 0.041(3) 0.019(2) 0.026(2) 0.0039(15) 0.0080(18) 0.0024(17)
C025 0.029(2) 0.037(3) 0.029(2) 0.0041(18) 0.0081(18) 0.0039(19)
C026 0.034(2) 0.039(3) 0.034(2) 0.0023(19) 0.0129(19) 0.015(2)
C16 0.034(2) 0.021(2) 0.0263(19) 0.0017(15) 0.0063(17) 0.0022(17)
C028 0.062(3) 0.025(2) 0.037(2) 0.0040(18) 0.016(2) 0.021(2)

loop_
_atom_type_symbol
_atom_type_description
_atom_type_scat_dispersion_real
_atom_type_scat_dispersion_imag
_atom_type_scat_source
C C 0.0181 0.0091 'International Tables Vol C Tables 4.2.6.8 and 6.1.1.4'
H H 0.0000 0.0000 'International Tables Vol C Tables 4.2.6.8 and 6.1.1.4'
N N 0.0311 0.0180 'International Tables Vol C Tables 4.2.6.8 and 6.1.1.4'
O O 0.0492 0.0322 'International Tables Vol C Tables 4.2.6.8 and 6.1.1.4'

loop_
_geom_angle_atom_site_label_1
_geom_angle_atom_site_label_2
_geom_angle_atom_site_label_3
_geom_angle
C11 O1 C6 115.1(3)
C00K O004 C019 115.1(3)
C01B O005 C00V 114.1(3)
C00Q O006 H006 109.5
C01S O007 C01K 114.3(3)
C015 O008 H008 109.5
C13 O3 H3 109.5
C01G O00B H00H 109.5
C00I N00D C01N 111.3(3)
C1 N1 C12 111.9(3)
C00O N00F C01E 111.9(3)
C014 N00G C018 111.6(3)
N1 C1 C6 121.2(3)
N1 C1 C2 131.3(3)
C2 C1 C6 107.0(3)
N00D C00I C00Z 130.5(3)
N00D C00I C019 121.5(3)
C00Z C00I C019 107.4(3)
H00A C00J H00B 109.5
H00A C00J H00C 109.5
H00B C00J H00C 109.5
C011 C00J H00A 109.5
C011 C00J H00B 109.5
C011 C00J H00C 109.5
O001 C00K O004 119.5(3)
O001 C00K C01N 125.5(3)
O004 C00K C01N 115.0(3)
O1 C11 C12 115.2(3)
O2 C11 O1 119.2(3)
O2 C11 C12 125.6(3)
H10A C10 H10B 109.5
H10A C10 H10C 109.5
H10B C10 H10C 109.5
C5 C10 H10A 109.5
C5 C10 H10B 109.5
C5 C10 H10C 109.5
C00Q C00N H00N 108.6
C00Q C00N C01Y 109.6(3)
C01Y C00N H00N 108.6
C022 C00N H00N 108.6
C022 C00N C00Q 111.7(3)
C022 C00N C01Y 109.7(3)
N00F C00O C01A 128.9(3)
N00F C00O C01K 123.1(3)
C01A C00O C01K 107.6(3)
C13 C14 H14 108.6
C13 C14 C15 110.2(3)
C15 C14 H14 108.6
C16 C14 H14 108.6
C16 C14 C13 111.4(3)
C16 C14 C15 109.5(3)
O006 C00Q C00N 113.4(3)
O006 C00Q H00Q 106.8
O006 C00Q C01N 109.5(3)
C00N C00Q H00Q 106.8
C00N C00Q C01N 113.2(3)
C01N C00Q H00Q 106.8
H4A C4 H4B 109.0
C5 C4 H4A 111.0
C5 C4 H4B 111.0
C5 C4 C3 103.7(3)
C3 C4 H4A 111.0
C3 C4 H4B 111.0
O3 C13 C14 112.4(3)
O3 C13 H13 107.0
O3 C13 C12 109.4(3)
C14 C13 H13 107.0
C12 C13 C14 113.6(3)
C12 C13 H13 107.0
H00D C00T H00E 109.0
C011 C00T H00D 111.1
C011 C00T H00E 111.1
C011 C00T C024 103.5(3)
C024 C00T H00D 111.1
C024 C00T H00E 111.1
H00I C00U H00J 109.0
C016 C00U H00I 111.0
C016 C00U H00J 111.0
C01O C00U H00I 111.0
C01O C00U H00J 111.0
C01O C00U C016 103.8(3)
O005 C00V H00V 110.6
O005 C00V C014 108.4(3)
O005 C00V C01W 113.7(3)
C014 C00V H00V 110.6
C014 C00V C01W 102.7(3)
C01W C00V H00V 110.6
C015 C00W H00W 107.7
C015 C00W C01U 112.9(4)
C015 C00W C01Z 110.7(3)
C01U C00W H00W 107.7
C01Z C00W H00W 107.7
C01Z C00W C01U 110.1(3)
H00F C00X H00G 109.0
C01R C00X H00F 111.0
C01R C00X H00G 111.0
C01R C00X C01W 103.6(3)
C01W C00X H00F 111.0
C01W C00X H00G 111.0
O1 C6 C1 107.8(3)
O1 C6 H6 110.5
O1 C6 C5 114.9(3)
C1 C6 H6 110.5
C1 C6 C5 102.2(3)
C5 C6 H6 110.5
C00I C00Z H00Z 115.6
C00I C00Z C01T 100.3(3)
C00I C00Z C024 105.3(3)
C01T C00Z H00Z 115.6
C024 C00Z H00Z 115.6
C024 C00Z C01T 102.4(3)
C1 C2 H2 115.6
C1 C2 C3 105.0(3)
C1 C2 C7 100.4(3)
C3 C2 H2 115.6
C3 C2 C7 102.6(3)
C7 C2 H2 115.6
C00J C011 C00T 115.2(3)
C00J C011 C01T 118.3(3)
C00T C011 C01T 101.8(3)
C019 C011 C00J 114.1(3)
C019 C011 C00T 102.0(3)
C019 C011 C01T 103.4(3)
C01G C012 H012 107.6
C01G C012 C01L 110.7(3)
C01G C012 C025 112.5(3)
C01L C012 H012 107.6
C01L C012 C025 110.6(4)
C025 C012 H012 107.6
H01Z C013 H 109.5
H01Z C013 HA 109.5
H C013 HA 109.5
C016 C013 H01Z 109.5
C016 C013 H 109.5
C016 C013 HA 109.5
N00G C014 C00V 123.1(3)
N00G C014 C01J 129.4(4)
C01J C014 C00V 107.0(3)
O008 C015 C00W 108.5(3)
O008 C015 H015 108.4
O008 C015 C018 111.4(3)
C00W C015 H015 108.4
C00W C015 C018 111.7(3)
C018 C015 H015 108.4
C00U C016 C01V 101.7(3)
C013 C016 C00U 116.6(4)
C013 C016 C01K 114.5(3)
C013 C016 C01V 117.3(4)
C01K C016 C00U 101.6(3)
C01K C016 C01V 102.9(3)
H01J C017 H01K 109.5
H01J C017 H01L 109.5
H01K C017 H01L 109.5
C01W C017 H01J 109.5
C01W C017 H01K 109.5
C01W C017 H01L 109.5
N00G C018 C015 109.0(3)
N00G C018 H018 107.9
N00G C018 C01B 111.3(3)
C015 C018 H018 107.9
C01B C018 C015 112.6(3)
C01B C018 H018 107.9
O004 C019 C00I 108.2(3)
O004 C019 C011 114.9(3)
O004 C019 H019 110.4
C00I C019 C011 102.2(3)
C00I C019 H019 110.4
C011 C019 H019 110.4
C00O C01A H01 115.8
C00O C01A C01O 105.4(3)
C00O C01A C01V 99.3(3)
C01O C01A H01 115.8
C01O C01A C01V 102.6(3)
C01V C01A H01 115.8
O005 C01B C018 116.6(3)
O00A C01B O005 118.2(4)
O00A C01B C018 125.2(4)
H01A C01C H01B 109.5
H01A C01C H01C 109.5
H01B C01C H01C 109.5
C01T C01C H01A 109.5
C01T C01C H01B 109.5
C01T C01C H01C 109.5
C10 C5 C4 115.4(3)
C10 C5 C7 118.1(3)
C4 C5 C7 101.9(3)
C6 C5 C10 114.1(3)
C6 C5 C4 101.8(3)
C6 C5 C7 103.5(3)
N00F C01E H0AA 108.3
N00F C01E C01G 108.8(3)
N00F C01E C01S 110.7(3)
C01G C01E H0AA 108.3
C01G C01E C01S 112.5(3)
C01S C01E H0AA 108.3
C4 C3 H3A 111.0
C4 C3 H3B 111.0
C2 C3 C4 103.6(3)
C2 C3 H3A 111.0
C2 C3 H3B 111.0
H3A C3 H3B 109.0
O00B C01G C012 108.3(3)
O00B C01G C01E 111.5(3)
O00B C01G H1AA 108.5
C012 C01G C01E 111.5(3)
C012 C01G H1AA 108.5
C01E C01G H1AA 108.5
N1 C12 C11 109.0(3)
N1 C12 C13 110.2(3)
N1 C12 H12 107.4
C11 C12 H12 107.4
C13 C12 C11 115.1(3)
C13 C12 H12 107.4
H01D C01I H01E 109.5
H01D C01I H01F 109.5
H01E C01I H01F 109.5
C01T C01I H01D 109.5
C01T C01I H01E 109.5
C01T C01I H01F 109.5
C014 C01J H01M 115.8
C014 C01J C01R 105.4(3)
C014 C01J C020 99.5(3)
C01R C01J H01M 115.8
C020 C01J H01M 115.8
C020 C01J C01R 102.3(3)
O007 C01K C00O 109.2(3)
O007 C01K C016 114.3(3)
O007 C01K H2AA 110.3
C00O C01K C016 102.2(3)
C00O C01K H2AA 110.3
C016 C01K H2AA 110.3
C012 C01L H3AA 109.5
C012 C01L HB 109.5
C012 C01L HC 109.5
H3AA C01L HB 109.5
H3AA C01L HC 109.5
HB C01L HC 109.5
H8A C8 H8B 109.5
H8A C8 H8C 109.5
H8B C8 H8C 109.5
C7 C8 H8A 109.5
C7 C8 H8B 109.5
C7 C8 H8C 109.5
N00D C01N C00K 109.2(3)
N00D C01N C00Q 109.8(3)
N00D C01N H01N 107.7
C00K C01N C00Q 114.5(3)
C00K C01N H01N 107.7
C00Q C01N H01N 107.7
C00U C01O C01A 103.8(3)
C00U C01O H4AA 111.0
C00U C01O HD 111.0
C01A C01O H4AA 111.0
C01A C01O HD 111.0
H4AA C01O HD 109.0
H9A C9 H9B 109.5
H9A C9 H9C 109.5
H9B C9 H9C 109.5
C7 C9 H9A 109.5
C7 C9 H9B 109.5
C7 C9 H9C 109.5
H5AA C01Q HE 109.5
H5AA C01Q HF 109.5
HE C01Q HF 109.5
C01V C01Q H5AA 109.5
C01V C01Q HE 109.5
C01V C01Q HF 109.5
C00X C01R C01J 104.1(3)
C00X C01R H01O 110.9
C00X C01R H01P 110.9
C01J C01R H01O 110.9
C01J C01R H01P 110.9
H01O C01R H01P 109.0
O007 C01S C01E 116.8(3)
O00C C01S O007 118.7(4)
O00C C01S C01E 124.6(4)
C00Z C01T C011 93.7(3)
C01C C01T C00Z 114.0(3)
C01C C01T C011 113.7(3)
C01I C01T C00Z 113.3(3)
C01I C01T C011 113.9(3)
C01I C01T C01C 107.9(3)
C00W C01U H01Q 109.5
C00W C01U H01R 109.5
C00W C01U H01S 109.5
H01Q C01U H01R 109.5
H01Q C01U H01S 109.5
H01R C01U H01S 109.5
C01A C01V C016 94.3(3)
C01Q C01V C016 115.5(3)
C01Q C01V C01A 113.8(3)
C01Q C01V C026 106.9(4)
C026 C01V C016 113.5(4)
C026 C01V C01A 112.8(3)
C00V C01W C00X 101.1(3)
C00V C01W C020 103.1(3)
C017 C01W C00V 114.7(4)
C017 C01W C00X 115.8(3)
C017 C01W C020 118.3(4)
C020 C01W C00X 101.3(3)
H01T C01X H01U 109.5
H01T C01X H01V 109.5
H01U C01X H01V 109.5
C020 C01X H01T 109.5
C020 C01X H01U 109.5
C020 C01X H01V 109.5
C00N C01Y H01G 109.5
C00N C01Y H01H 109.5
C00N C01Y H01I 109.5
H01G C01Y H01H 109.5
H01G C01Y H01I 109.5
H01H C01Y H01I 109.5
C00W C01Z H01W 109.5
C00W C01Z H01X 109.5
C00W C01Z H01Y 109.5
H01W C01Z H01X 109.5
H01W C01Z H01Y 109.5
H01X C01Z H01Y 109.5
C01J C020 C01W 94.7(3)
C01X C020 C01J 114.0(4)
C01X C020 C01W 115.3(3)
C01X C020 C028 106.2(4)
C028 C020 C01J 113.4(4)
C028 C020 C01W 113.2(4)
C14 C15 H15A 109.5
C14 C15 H15B 109.5
C14 C15 H15C 109.5
H15A C15 H15B 109.5
H15A C15 H15C 109.5
H15B C15 H15C 109.5
C00N C022 H02A 109.5
C00N C022 H02B 109.5
C00N C022 H02C 109.5
H02A C022 H02B 109.5
H02A C022 H02C 109.5
H02B C022 H02C 109.5
C2 C7 C5 93.7(3)
C8 C7 C2 113.6(3)
C8 C7 C5 114.2(3)
C8 C7 C9 107.7(3)
C9 C7 C2 114.1(3)
C9 C7 C5 113.2(3)
C00T C024 H02D 111.0
C00T C024 H02E 111.0
C00Z C024 C00T 103.6(3)
C00Z C024 H02D 111.0
C00Z C024 H02E 111.0
H02D C024 H02E 109.0
C012 C025 H02I 109.5
C012 C025 H02J 109.5
C012 C025 H02K 109.5
H02I C025 H02J 109.5
H02I C025 H02K 109.5
H02J C025 H02K 109.5
C01V C026 H02L 109.5
C01V C026 H02M 109.5
C01V C026 H02N 109.5
H02L C026 H02M 109.5
H02L C026 H02N 109.5
H02M C026 H02N 109.5
C14 C16 H16A 109.5
C14 C16 H16B 109.5
C14 C16 H16C 109.5
H16A C16 H16B 109.5
H16A C16 H16C 109.5
H16B C16 H16C 109.5
C020 C028 H02F 109.5
C020 C028 H02G 109.5
C020 C028 H02H 109.5
H02F C028 H02G 109.5
H02F C028 H02H 109.5
H02G C028 H02H 109.5

loop_
_geom_bond_atom_site_label_1
_geom_bond_atom_site_label_2
_geom_bond_distance
O001 C00K 1.212(5)
O1 C11 1.355(4)
O1 C6 1.453(4)
O2 C11 1.209(5)
O004 C00K 1.352(4)
O004 C019 1.455(4)
O005 C00V 1.469(4)
O005 C01B 1.353(5)
O006 H006 0.8200
O006 C00Q 1.412(5)
O007 C01K 1.455(5)
O007 C01S 1.356(5)
O008 H008 0.8200
O008 C015 1.428(5)
O3 H3 0.8200
O3 C13 1.428(5)
O00A C01B 1.218(5)
O00B H00H 0.8200
O00B C01G 1.426(4)
O00C C01S 1.208(5)
N00D C00I 1.281(5)
N00D C01N 1.493(5)
N1 C1 1.274(5)
N1 C12 1.498(5)
N00F C00O 1.270(5)
N00F C01E 1.490(4)
N00G C014 1.272(5)
N00G C018 1.472(5)
C1 C6 1.518(4)
C1 C2 1.492(5)
C00I C00Z 1.493(5)
C00I C019 1.509(5)
C00J H00A 0.9600
C00J H00B 0.9600
C00J H00C 0.9600
C00J C011 1.536(5)
C00K C01N 1.531(5)
C11 C12 1.531(5)
C10 H10A 0.9600
C10 H10B 0.9600
C10 H10C 0.9600
C10 C5 1.530(5)
C00N H00N 0.9800
C00N C00Q 1.530(5)
C00N C01Y 1.540(5)
C00N C022 1.522(6)
C00O C01A 1.497(5)
C00O C01K 1.503(5)
C14 H14 0.9800
C14 C13 1.532(5)
C14 C15 1.535(5)
C14 C16 1.520(6)
C00Q H00Q 0.9800
C00Q C01N 1.540(5)
C4 H4A 0.9700
C4 H4B 0.9700
C4 C5 1.549(5)
C4 C3 1.551(5)
C13 H13 0.9800
C13 C12 1.519(5)
C00T H00D 0.9700
C00T H00E 0.9700
C00T C011 1.552(6)
C00T C024 1.561(6)
C00U H00I 0.9700
C00U H00J 0.9700
C00U C016 1.560(6)
C00U C01O 1.550(6)
C00V H00V 0.9800
C00V C014 1.501(6)
C00V C01W 1.537(6)
C00W H00W 0.9800
C00W C015 1.509(6)
C00W C01U 1.540(6)
C00W C01Z 1.531(5)
C00X H00F 0.9700
C00X H00G 0.9700
C00X C01R 1.542(6)
C00X C01W 1.573(5)
C6 H6 0.9800
C6 C5 1.529(5)
C00Z H00Z 0.9800
C00Z C01T 1.561(5)
C00Z C024 1.541(6)
C2 H2 0.9800
C2 C3 1.550(5)
C2 C7 1.552(6)
C011 C019 1.535(5)
C011 C01T 1.572(5)
C012 H012 0.9800
C012 C01G 1.524(5)
C012 C01L 1.526(6)
C012 C025 1.534(6)
C013 H01Z 0.9600
C013 H 0.9600
C013 HA 0.9600
C013 C016 1.515(5)
C014 C01J 1.499(5)
C015 H015 0.9800
C015 C018 1.536(5)
C016 C01K 1.548(6)
C016 C01V 1.566(6)
C017 H01J 0.9600
C017 H01K 0.9600
C017 H01L 0.9600
C017 C01W 1.511(6)
C018 H018 0.9800
C018 C01B 1.523(5)
C019 H019 0.9800
C01A H01 0.9800
C01A C01O 1.551(6)
C01A C01V 1.561(5)
C01C H01A 0.9600
C01C H01B 0.9600
C01C H01C 0.9600
C01C C01T 1.535(5)
C5 C7 1.577(5)
C01E H0AA 0.9800
C01E C01G 1.525(6)
C01E C01S 1.535(5)
C3 H3A 0.9700
C3 H3B 0.9700
C01G H1AA 0.9800
C12 H12 0.9800
C01I H01D 0.9600
C01I H01E 0.9600
C01I H01F 0.9600
C01I C01T 1.529(5)
C01J H01M 0.9800
C01J C01R 1.554(5)
C01J C020 1.553(6)
C01K H2AA 0.9800
C01L H3AA 0.9600
C01L HB 0.9600
C01L HC 0.9600
C8 H8A 0.9600
C8 H8B 0.9600
C8 H8C 0.9600
C8 C7 1.529(5)
C01N H01N 0.9800
C01O H4AA 0.9700
C01O HD 0.9700
C9 H9A 0.9600
C9 H9B 0.9600
C9 H9C 0.9600
C9 C7 1.536(5)
C01Q H5AA 0.9600
C01Q HE 0.9600
C01Q HF 0.9600
C01Q C01V 1.518(6)
C01R H01O 0.9700
C01R H01P 0.9700
C01U H01Q 0.9600
C01U H01R 0.9600
C01U H01S 0.9600
C01V C026 1.542(6)
C01W C020 1.559(6)
C01X H01T 0.9600
C01X H01U 0.9600
C01X H01V 0.9600
C01X C020 1.525(5)
C01Y H01G 0.9600
C01Y H01H 0.9600
C01Y H01I 0.9600
C01Z H01W 0.9600
C01Z H01X 0.9600
C01Z H01Y 0.9600
C020 C028 1.548(6)
C15 H15A 0.9600
C15 H15B 0.9600
C15 H15C 0.9600
C022 H02A 0.9600
C022 H02B 0.9600
C022 H02C 0.9600
C024 H02D 0.9700
C024 H02E 0.9700
C025 H02I 0.9600
C025 H02J 0.9600
C025 H02K 0.9600
C026 H02L 0.9600
C026 H02M 0.9600
C026 H02N 0.9600
C16 H16A 0.9600
C16 H16B 0.9600
C16 H16C 0.9600
C028 H02F 0.9600
C028 H02G 0.9600
C028 H02H 0.9600

loop_
_geom_torsion_atom_site_label_1
_geom_torsion_atom_site_label_2
_geom_torsion_atom_site_label_3
_geom_torsion_atom_site_label_4
_geom_torsion
O001 C00K C01N N00D -133.1(4)
O001 C00K C01N C00Q -9.6(6)
O1 C11 C12 N1 46.4(4)
O1 C11 C12 C13 170.8(3)
O1 C6 C5 C10 -42.0(4)
O1 C6 C5 C4 -166.9(3)
O1 C6 C5 C7 87.6(3)
O2 C11 C12 N1 -134.2(4)
O2 C11 C12 C13 -9.8(5)
O004 C00K C01N N00D 47.6(4)
O004 C00K C01N C00Q 171.1(3)
O005 C00V C014 N00G 44.0(5)
O005 C00V C014 C01J -128.9(3)
O005 C00V C01W C00X -165.7(3)
O005 C00V C01W C017 -40.4(5)
O005 C00V C01W C020 89.7(4)
O006 C00Q C01N N00D 67.9(4)
O006 C00Q C01N C00K -55.3(4)
O008 C015 C018 N00G 178.5(3)
O008 C015 C018 C01B 54.4(4)
O3 C13 C12 N1 69.6(4)
O3 C13 C12 C11 -54.2(4)
N00D C00I C00Z C01T -132.1(4)
N00D C00I C00Z C024 121.8(4)
N00D C00I C019 O004 44.5(5)
N00D C00I C019 C011 166.2(4)
N1 C1 C6 O1 45.1(4)
N1 C1 C6 C5 166.6(3)
N1 C1 C2 C3 121.4(4)
N1 C1 C2 C7 -132.3(4)
N00F C00O C01A C01O 122.4(4)
N00F C00O C01A C01V -131.8(4)
N00F C00O C01K O007 43.6(5)
N00F C00O C01K C016 165.0(4)
N00F C01E C01G O00B 178.9(3)
N00F C01E C01G C012 -59.8(4)
N00F C01E C01S O007 42.6(5)
N00F C01E C01S O00C -137.5(4)
N00G C014 C01J C01R 122.5(4)
N00G C014 C01J C020 -131.8(4)
N00G C018 C01B O005 43.1(5)
N00G C018 C01B O00A -135.3(4)
C1 N1 C12 C11 -50.5(4)
C1 N1 C12 C13 -177.8(3)
C1 C6 C5 C10 -158.3(3)
C1 C6 C5 C4 76.7(3)
C1 C6 C5 C7 -28.8(4)
C1 C2 C3 C4 70.0(4)
C1 C2 C7 C5 -54.1(3)
C1 C2 C7 C8 64.4(4)
C1 C2 C7 C9 -171.6(3)
C00I N00D C01N C00K -51.1(4)
C00I N00D C01N C00Q -177.4(3)
C00I C00Z C01T C011 -53.7(3)
C00I C00Z C01T C01C -171.7(3)
C00I C00Z C01T C01I 64.4(4)
C00I C00Z C024 C00T 69.4(4)
C00J C011 C019 O004 -42.1(5)
C00J C011 C019 C00I -159.1(3)
C00J C011 C01T C00Z 178.3(3)
C00J C011 C01T C01C -63.4(5)
C00J C011 C01T C01I 60.8(4)
C00K O004 C019 C00I -47.0(4)
C00K O004 C019 C011 -160.5(3)
C11 O1 C6 C1 -48.1(4)
C11 O1 C6 C5 -161.2(3)
C10 C5 C7 C2 178.2(3)
C10 C5 C7 C8 60.2(4)
C10 C5 C7 C9 -63.6(4)
C00N C00Q C01N N00D -164.5(3)
C00N C00Q C01N C00K 72.3(4)
C00O N00F C01E C01G -170.1(3)
C00O N00F C01E C01S -46.0(4)
C00O C01A C01O C00U 70.0(4)
C00O C01A C01V C016 -54.6(3)
C00O C01A C01V C01Q 65.7(4)
C00O C01A C01V C026 -172.4(4)
C14 C13 C12 N1 -163.9(3)
C14 C13 C12 C11 72.3(4)
C4 C5 C7 C2 -54.3(3)
C4 C5 C7 C8 -172.3(3)
C4 C5 C7 C9 64.0(4)
C00T C011 C019 O004 -167.0(3)
C00T C011 C019 C00I 76.1(3)
C00T C011 C01T C00Z -54.4(3)
C00T C011 C01T C01C 63.9(4)
C00T C011 C01T C01I -171.9(3)
C00U C016 C01K O007 -165.0(3)
C00U C016 C01K C00O 77.1(3)
C00U C016 C01V C01A -54.0(3)
C00U C016 C01V C01Q -172.9(3)
C00U C016 C01V C026 63.2(4)
C00V O005 C01B O00A -176.0(4)
C00V O005 C01B C018 5.5(5)
C00V C014 C01J C01R -65.1(4)
C00V C014 C01J C020 40.6(4)
C00V C01W C020 C01J 50.3(3)
C00V C01W C020 C01X -69.1(4)
C00V C01W C020 C028 168.3(3)
C00W C015 C018 N00G -59.9(4)
C00W C015 C018 C01B 176.0(3)
C00X C01W C020 C01J -54.1(3)
C00X C01W C020 C01X -173.4(4)
C00X C01W C020 C028 63.9(4)
C6 O1 C11 O2 -174.8(3)
C6 O1 C11 C12 4.7(4)
C6 C1 C2 C3 -66.4(4)
C6 C1 C2 C7 39.8(3)
C6 C5 C7 C2 51.1(3)
C6 C5 C7 C8 -66.9(4)
C6 C5 C7 C9 169.4(3)
C00Z C00I C019 O004 -127.7(3)
C00Z C00I C019 C011 -6.0(4)
C2 C1 C6 O1 -128.0(3)
C2 C1 C6 C5 -6.6(4)
C011 C00T C024 C00Z -0.1(4)
C013 C016 C01K O007 -38.5(5)
C013 C016 C01K C00O -156.3(4)
C013 C016 C01V C01A 177.7(4)
C013 C016 C01V C01Q 58.7(5)
C013 C016 C01V C026 -65.2(5)
C014 N00G C018 C015 -171.5(3)
C014 N00G C018 C01B -46.7(4)
C014 C00V C01W C00X 77.4(4)
C014 C00V C01W C017 -157.2(3)
C014 C00V C01W C020 -27.2(4)
C014 C01J C01R C00X 69.9(4)
C014 C01J C020 C01W -54.3(3)
C014 C01J C020 C01X 66.1(4)
C014 C01J C020 C028 -172.1(4)
C015 C018 C01B O005 165.9(3)
C015 C018 C01B O00A -12.5(6)
C016 C00U C01O C01A -1.2(4)
C017 C01W C020 C01J 178.1(3)
C017 C01W C020 C01X 58.8(5)
C017 C01W C020 C028 -63.8(5)
C018 N00G C014 C00V 3.7(5)
C018 N00G C014 C01J 175.0(4)
C019 O004 C00K O001 -176.0(3)
C019 O004 C00K C01N 3.3(5)
C019 C00I C00Z C01T 39.2(4)
C019 C00I C00Z C024 -66.9(4)
C019 C011 C01T C00Z 51.2(3)
C019 C011 C01T C01C 169.5(3)
C019 C011 C01T C01I -66.4(4)
C01A C00O C01K O007 -129.4(3)
C01A C00O C01K C016 -8.0(4)
C01B O005 C00V C014 -45.8(4)
C01B O005 C00V C01W -159.3(3)
C5 C4 C3 C2 -0.6(4)
C01E N00F C00O C01A 175.5(3)
C01E N00F C00O C01K 4.1(5)
C3 C4 C5 C10 164.2(3)
C3 C4 C5 C6 -71.7(4)
C3 C4 C5 C7 34.9(4)
C3 C2 C7 C5 54.1(3)
C3 C2 C7 C8 172.5(3)
C3 C2 C7 C9 -63.4(4)
C01G C01E C01S O007 164.5(3)
C01G C01E C01S O00C -15.6(6)
C12 N1 C1 C6 5.5(5)
C12 N1 C1 C2 176.7(4)
C01K O007 C01S O00C -174.8(4)
C01K O007 C01S C01E 5.1(5)
C01K C00O C01A C01O -65.2(4)
C01K C00O C01A C01V 40.7(4)
C01K C016 C01V C01A 51.0(3)
C01K C016 C01V C01Q -68.0(4)
C01K C016 C01V C026 168.1(3)
C01L C012 C01G O00B -60.9(4)
C01L C012 C01G C01E 176.1(3)
C01N N00D C00I C00Z 176.1(4)
C01N N00D C00I C019 5.9(5)
C01O C00U C016 C013 164.1(4)
C01O C00U C016 C01K -70.7(4)
C01O C00U C016 C01V 35.3(4)
C01O C01A C01V C016 53.5(3)
C01O C01A C01V C01Q 173.9(3)
C01O C01A C01V C026 -64.2(4)
C01R C00X C01W C00V -70.9(4)
C01R C00X C01W C017 164.4(4)
C01R C00X C01W C020 35.0(4)
C01R C01J C020 C01W 53.9(3)
C01R C01J C020 C01X 174.3(4)
C01R C01J C020 C028 -63.9(5)
C01S O007 C01K C00O -45.4(4)
C01S O007 C01K C016 -159.2(3)
C01S C01E C01G O00B 56.0(4)
C01S C01E C01G C012 177.2(3)
C01T C00Z C024 C00T -35.1(4)
C01T C011 C019 O004 87.6(4)
C01T C011 C019 C00I -29.3(4)
C01U C00W C015 O008 63.0(4)
C01U C00W C015 C018 -60.2(4)
C01V C016 C01K O007 89.9(4)
C01V C016 C01K C00O -27.9(4)
C01V C01A C01O C00U -33.5(4)
C01W C00V C014 N00G 164.6(3)
C01W C00V C014 C01J -8.3(4)
C01W C00X C01R C01J -0.9(4)
C01Y C00N C00Q O006 -49.0(4)
C01Y C00N C00Q C01N -174.6(3)
C01Z C00W C015 O008 -60.9(4)
C01Z C00W C015 C018 175.9(3)
C020 C01J C01R C00X -33.7(4)
C15 C14 C13 O3 -49.4(4)
C15 C14 C13 C12 -174.3(3)
C022 C00N C00Q O006 -170.7(3)
C022 C00N C00Q C01N 63.7(4)
C7 C2 C3 C4 -34.7(4)
C024 C00T C011 C00J 164.1(3)
C024 C00T C011 C019 -71.8(4)
C024 C00T C011 C01T 34.8(4)
C024 C00Z C01T C011 54.7(3)
C024 C00Z C01T C01C -63.3(4)
C024 C00Z C01T C01I 172.7(3)
C025 C012 C01G O00B 63.4(4)
C025 C012 C01G C01E -59.6(4)
C16 C14 C13 O3 -171.1(3)
C16 C14 C13 C12 63.9(4)
